data_7159231
loop_
_publ_author_name
'Takemura, Hirohide'
'Choi, Jae-Hoon'
'Fushimi, Keiji'
'Narikawa, Rei'
'Wu, Jing'
'Kondo, Mitsuru'
'Nelson, David C.'
'Suzuki, Tomohiro'
'Ouchi, Hitoshi'
'Inai, Makoto'
'Hirai, Hirofumi'
'Kawagishi, Hirokazu'

_publ_section_title
;
 Role of hypoxanthine-guanine phosphoribosyltransferase in the metabolism
 of fairy chemicals in rice.
;
_journal_issue 12
_journal_name_full 'Organic &amp; biomolecular chemistry'
_journal_page_first 2556
_journal_page_last 2561
_journal_paper_doi 10.1039/d3ob00026e
_journal_volume 21
_journal_year 2023
_chemical_absolute_configuration ad
_chemical_formula_moiety '2(C9 H11 N5 O6), 2(H2 O)'
_chemical_formula_sum 'C18 H26 N10 O14'
_chemical_formula_weight 606.49
_space_group_crystal_system monoclinic
_space_group_IT_number 5
_space_group_name_Hall 'C 2y'
_space_group_name_H-M_alt 'C 1 2 1'
_atom_sites_solution_hydrogens mixed
_atom_sites_solution_primary dual
_audit_creation_date 2021-09-09
_audit_creation_method
;
Olex2 1.2
(compiled 2018.05.29 svn.r3508 for OlexSys, GUI svn.r5506)
;
_audit_update_record
;
2022-08-08 deposited with the CCDC.	2023-02-24 downloaded from the CCDC.
;
_cell_angle_alpha 90
_cell_angle_beta 98.3058(4)
_cell_angle_gamma 90
_cell_formula_units_Z 2
_cell_length_a 19.32005(12)
_cell_length_b 5.34244(2)
_cell_length_c 11.81711(4)
_cell_measurement_reflns_used 47235
_cell_measurement_temperature 173.00(10)
_cell_measurement_theta_max 76.6990
_cell_measurement_theta_min 3.7390
_cell_volume 1206.924(10)
_computing_cell_refinement 'CrysAlisPro 1.171.41.102a (Rigaku OD, 2021)'
_computing_data_collection 'CrysAlisPro 1.171.41.102a (Rigaku OD, 2021)'
_computing_data_reduction 'CrysAlisPro 1.171.41.102a (Rigaku OD, 2021)'
_computing_molecular_graphics 'Olex2 (Dolomanov et al., 2009)'
_computing_publication_material 'Olex2 (Dolomanov et al., 2009)'
_computing_structure_refinement 'ShelXL (Sheldrick, 2015)'
_computing_structure_solution 'ShelXT (Sheldrick, 2015)'
_diffrn_ambient_environment N~2~
_diffrn_ambient_temperature 173.00(10)
_diffrn_detector 'Hybrid Pixel Array Detector'
_diffrn_detector_area_resol_mean 10.0000
_diffrn_detector_type HyPix
_diffrn_measured_fraction_theta_full 1.000
_diffrn_measured_fraction_theta_max 0.992
_diffrn_measurement_details
;
List of Runs (angles in degrees, time in seconds):

  # Type    Start    End  Width  t~exp~   \w     \q     \k     \f   Frames
#--------------------------------------------------------------------------
  1  \w    -83.00   7.00   0.50    2.00    --  -46.33 103.00 -38.00  180
  2  \w     -7.00  87.00   0.50    2.00    --   50.08-103.00-140.00  188
  3  \w   -177.00 -84.00   0.50    2.00    -- -104.98-103.00-140.00  186
  4  \w   -107.00 -32.00   0.50    2.00    -- -104.98 103.00 -38.00  150
  5  \w     84.00 178.00   0.50    2.00    --  108.73 103.00 -38.00  188
  6  \w     36.00 106.00   0.50    2.00    --  108.73-103.00-140.00  140
  7  \w   -119.00 -73.00   0.50    2.00    --  -46.33-125.00 -60.00   92
  8  \w   -119.00 -73.00   0.50    2.00    --  -46.33-125.00   0.00   92
  9  \w     34.00 122.00   0.50    2.00    --   50.08  57.00 120.00  176
 10  \w     74.00 122.00   0.50    2.00    --   50.08 125.00-180.00   96
 11  \w     34.00 122.00   0.50    2.00    --   50.08  57.00  30.00  176
 12  \w   -106.00 -32.00   0.50    2.00    -- -104.98  77.00 150.00  148
 13  \w   -177.00 -89.00   0.50    2.00    -- -104.98 -57.00 150.00  176
 14  \w   -112.00 -32.00   0.50    2.00    -- -104.98 125.00 -30.00  160
 15  \w    -67.00 -32.00   0.50    2.00    -- -104.98  57.00 -60.00   70
 16  \w    -67.00 -32.00   0.50    2.00    -- -104.98  57.00-180.00   70
 17  \w    -67.00 -32.00   0.50    2.00    -- -104.98  57.00 120.00   70
 18  \w   -177.00 -90.00   0.50    2.00    -- -104.98 -38.00  60.00  174
 19  \w     36.00  65.00   0.50    2.00    --  108.73 -57.00 -90.00   58
 20  \w     36.00 111.00   0.50    2.00    --  108.73-125.00 150.00  150
 21  \w     36.00  65.00   0.50    2.00    --  108.73 -57.00 120.00   58
 22  \w     36.00  65.00   0.50    2.00    --  108.73 -57.00  90.00   58
 23  \w     93.00 178.00   0.50    2.00    --  108.73  57.00 -60.00  170
 24  \w     36.00 111.00   0.50    2.00    --  108.73-125.00-180.00  150
 25  \w     36.00 111.00   0.50    2.00    --  108.73-125.00   0.00  150
 26  \w     36.00  65.00   0.50    2.00    --  108.73 -57.00-150.00   58
 27  \w     36.00  65.00   0.50    2.00    --  108.73 -57.00   0.00   58
 28  \w     94.00 178.00   0.50    2.00    --  108.73  38.00  60.00  168
 29  \w     36.00 104.00   0.50    2.00    --  108.73 -77.00-150.00  136
 30  \w     36.00  65.00   0.50    2.00    --  108.73 -57.00  30.00   58
 31  \w   -119.00 -23.00   0.50    2.00    --  -46.33 -77.00 -60.00  192
 32  \w     34.00 122.00   0.50    2.00    --   50.08  57.00-120.00  176
 33  \w     27.00 122.00   0.50    2.00    --   50.08  77.00-120.00  190
 34  \w    -25.00  25.00   0.50    2.00    --   50.08 -19.00  90.00  100
 35  \w     27.00 122.00   0.50    2.00    --   50.08  77.00 150.00  190
 36  \w     27.00 122.00   0.50    2.00    --   50.08  77.00  60.00  190
 37  \w     34.00 122.00   0.50    2.00    --   50.08  57.00 -30.00  176
 38  \w   -177.00 -81.00   0.50    2.00    -- -104.98 -77.00  60.00  192
 39  \w   -177.00 -89.00   0.50    2.00    -- -104.98 -57.00 -90.00  176
 40  \w   -177.00 -81.00   0.50    2.00    -- -104.98 -77.00  90.00  192
 41  \w   -177.00 -89.00   0.50    2.00    -- -104.98 -57.00 120.00  176
 42  \w   -177.00 -81.00   0.50    2.00    -- -104.98 -77.00 -90.00  192
 43  \w   -177.00 -81.00   0.50    2.00    -- -104.98 -77.00 -60.00  192
 44  \w   -177.00 -89.00   0.50    2.00    -- -104.98 -57.00 -60.00  176
 45  \w   -177.00 -90.00   0.50    2.00    -- -104.98 -38.00-180.00  174
 46  \w   -177.00 -81.00   0.50    2.00    -- -104.98 -77.00-120.00  192
 47  \w   -177.00 -81.00   0.50    2.00    -- -104.98 -77.00-180.00  192
 48  \w   -177.00 -81.00   0.50    2.00    -- -104.98 -77.00 120.00  192
 49  \w   -177.00 -90.00   0.50    2.00    -- -104.98 -38.00 -60.00  174
 50  \w   -177.00 -89.00   0.50    2.00    -- -104.98 -57.00  30.00  176
 51  \w   -177.00 -81.00   0.50    2.00    -- -104.98 -77.00-150.00  192
 52  \w     36.00 106.00   0.50    2.00    --  108.73 -99.00  30.00  140
 53  \w     93.00 178.00   0.50    2.00    --  108.73  57.00 150.00  170
 54  \w     85.00 178.00   0.50    2.00    --  108.73  77.00 -30.00  186
 55  \w     94.00 178.00   0.50    2.00    --  108.73  38.00-150.00  168
 56  \w     94.00 178.00   0.50    2.00    --  108.73  38.00 -90.00  168
 57  \w     85.00 178.00   0.50    2.00    --  108.73  77.00 -60.00  186
 58  \w     94.00 178.00   0.50    2.00    --  108.73  38.00-120.00  168
 59  \w   -119.00 -23.00   0.50    2.00    --  -46.33 -77.00 -90.00  192
 60  \w   -119.00 -23.00   0.50    2.00    --  -46.33 -77.00-120.00  192
 61  \w     36.00 124.00   0.50    2.00    --   50.08  38.00  60.00  176
 62  \w     36.00 124.00   0.50    2.00    --   50.08  38.00-120.00  176
 63  \w     27.00 122.00   0.50    2.00    --   50.08  77.00  90.00  190
 64  \w     27.00 122.00   0.50    2.00    --   50.08  77.00   0.00  190
 65  \w     27.00 122.00   0.50    2.00    --   50.08  77.00-180.00  190
 66  \w   -177.00 -89.00   0.50    2.00    -- -104.98 -57.00  60.00  176
 67  \w   -177.00 -32.00   0.50    2.00    -- -104.98   0.00-150.00  290
 68  \w   -177.00 -90.00   0.50    2.00    -- -104.98 -38.00-150.00  174
 69  \w   -177.00 -81.00   0.50    2.00    -- -104.98 -77.00 -30.00  192
 70  \w   -177.00 -32.00   0.50    2.00    -- -104.98   0.00-180.00  290
 71  \w   -177.00 -90.00   0.50    2.00    -- -104.98 -38.00 120.00  174
 72  \w   -177.00 -89.00   0.50    2.00    -- -104.98 -57.00  90.00  176
 73  \w   -177.00 -81.00   0.50    2.00    -- -104.98 -77.00  30.00  192
 74  \w   -177.00 -81.00   0.50    2.00    -- -104.98 -77.00 150.00  192
 75  \w   -177.00 -81.00   0.50    2.00    -- -104.98 -77.00   0.00  192
 76  \w   -177.00 -90.00   0.50    2.00    -- -104.98 -38.00  90.00  174
 77  \w   -177.00 -89.00   0.50    2.00    -- -104.98 -57.00   0.00  176
 78  \w   -177.00 -89.00   0.50    2.00    -- -104.98 -57.00-180.00  176
 79  \w   -177.00 -89.00   0.50    2.00    -- -104.98 -57.00-150.00  176
 80  \w   -177.00 -89.00   0.50    2.00    -- -104.98 -57.00 -30.00  176
 81  \w     85.00 178.00   0.50    2.00    --  108.73  77.00-150.00  186
 82  \w     85.00 178.00   0.50    2.00    --  108.73  77.00 150.00  186
 83  \w     85.00 178.00   0.50    2.00    --  108.73  77.00  90.00  186
 84  \w     85.00 178.00   0.50    2.00    --  108.73  77.00-120.00  186
 85  \w     93.00 178.00   0.50    2.00    --  108.73  57.00  90.00  170
 86  \w     94.00 178.00   0.50    2.00    --  108.73  38.00 -60.00  168
 87  \w   -119.00 -23.00   0.50    2.00    --  -46.33 -77.00-150.00  192
 88  \w   -119.00 -23.00   0.50    2.00    --  -46.33 -77.00 -30.00  192
 89  \w   -120.00 -32.00   0.50    2.00    --  -46.33 -38.00 -60.00  176
 90  \w   -119.00 -23.00   0.50    2.00    --  -46.33 -77.00  30.00  192
 91  \w     36.00 124.00   0.50    2.00    --   50.08  38.00 150.00  176
 92  \w     34.00 122.00   0.50    2.00    --   50.08  57.00   0.00  176
 93  \w     27.00 122.00   0.50    2.00    --   50.08  77.00-150.00  190
 94  \w   -177.00 -32.00   0.50    2.00    -- -104.98   0.00  60.00  290
 95  \w   -177.00 -32.00   0.50    2.00    -- -104.98   0.00   0.00  290
 96  \w   -177.00 -32.00   0.50    2.00    -- -104.98   0.00   0.00  290
 97  \w   -177.00 -32.00   0.50    2.00    -- -104.98   0.00  30.00  290
 98  \w   -177.00 -32.00   0.50    2.00    -- -104.98   0.00  30.00  290
 99  \w   -177.00 -32.00   0.50    2.00    -- -104.98   0.00 120.00  290
100  \w   -177.00 -32.00   0.50    2.00    -- -104.98   0.00  90.00  290
101  \w   -177.00 -32.00   0.50    2.00    -- -104.98   0.00 -30.00  290
102  \w   -177.00 -32.00   0.50    2.00    -- -104.98   0.00-120.00  290
103  \w   -177.00 -32.00   0.50    2.00    -- -104.98   0.00 -60.00  290
104  \w   -177.00 -32.00   0.50    2.00    -- -104.98   0.00-150.00  290
105  \w   -177.00 -32.00   0.50    2.00    -- -104.98   0.00-180.00  290
106  \w   -177.00 -32.00   0.50    2.00    -- -104.98   0.00 -90.00  290
107  \w   -177.00 -32.00   0.50    2.00    -- -104.98   0.00 -60.00  290
108  \w   -177.00 -32.00   0.50    2.00    -- -104.98   0.00 -30.00  290
109  \w   -177.00 -32.00   0.50    2.00    -- -104.98   0.00 -90.00  290
110  \w   -177.00 -32.00   0.50    2.00    -- -104.98   0.00 150.00  290
111  \w   -177.00 -32.00   0.50    2.00    -- -104.98   0.00  60.00  290
112  \w   -177.00 -32.00   0.50    2.00    -- -104.98   0.00  90.00  290
113  \w   -177.00 -32.00   0.50    2.00    -- -104.98   0.00 120.00  290
114  \w   -177.00 -32.00   0.50    2.00    -- -104.98   0.00-120.00  290
115  \w    -23.00  97.00   0.50    2.00    --   50.08   0.00-150.00  240
116  \w    -23.00 123.00   0.50    2.00    --   50.08   0.00-180.00  292
117  \w     47.00  72.00   0.50    2.00    --  108.73-103.00-140.00   50
118  \w     97.00 123.00   0.50    2.00    --   50.33 125.00 -30.00   52
119  \w     80.00 106.00   0.50    2.00    --  108.73 -99.00  90.00   52
120  \w     36.00  61.00   0.50    2.00    --  108.73 -57.00-120.00   50
121  \w     47.00  72.00   0.50    2.00    --  108.73-103.00-140.00   50
122  \w   -119.00  26.00   0.50    2.00    --  -46.58   0.00-180.00  290
123  \w   -120.00 -32.00   0.50    2.00    --  -46.58 -38.00 120.00  176
124  \w   -118.00 -23.00   0.50    2.00    --  -46.58 -77.00 120.00  190
125  \w   -119.00  26.00   0.50    2.00    --  -46.58   0.00 -60.00  290
126  \w   -119.00  26.00   0.50    2.00    --  -46.58   0.00-120.00  290
127  \w   -119.00  26.00   0.50    2.00    --  -46.58   0.00 -90.00  290
128  \w   -119.00  26.00   0.50    2.00    --  -46.58   0.00-150.00  290
129  \w    -23.00 123.00   0.50    2.00    --   50.08   0.00-180.00  292
130  \w     34.00 123.00   0.50    2.00    --   50.33  57.00  60.00  178
131  \w    -22.00 123.00   0.50    2.00    --   50.33   0.00 -60.00  290
132  \w     27.00 123.00   0.50    2.00    --   50.33  77.00 150.00  192
133  \w    -22.00 123.00   0.50    2.00    --   50.33   0.00  30.00  290
134  \w    -22.00 123.00   0.50    2.00    --   50.33   0.00 -30.00  290
135  \w    -22.00  49.50   0.50    2.00    --   50.33   0.00   0.00  143
;
_diffrn_measurement_device 'four-circle diffractometer'
_diffrn_measurement_device_type 'XtaLAB Synergy, Single source at home/near, HyPix'
_diffrn_measurement_method '\w scans'
_diffrn_orient_matrix_type 'CrysAlisPro convention (1999,Acta A55,543-557)'
_diffrn_orient_matrix_UB_11 0.0068866000
_diffrn_orient_matrix_UB_12 -0.0018768000
_diffrn_orient_matrix_UB_13 0.1315258000
_diffrn_orient_matrix_UB_21 0.0225155000
_diffrn_orient_matrix_UB_22 0.2768314000
_diffrn_orient_matrix_UB_23 0.0030159000
_diffrn_orient_matrix_UB_31 -0.0770532000
_diffrn_orient_matrix_UB_32 0.0807705000
_diffrn_orient_matrix_UB_33 -0.0072282000
_diffrn_radiation_monochromator mirror
_diffrn_radiation_probe x-ray
_diffrn_radiation_type CuK\a
_diffrn_radiation_wavelength 1.54184
_diffrn_reflns_av_R_equivalents 0.0677
_diffrn_reflns_av_unetI/netI 0.0154
_diffrn_reflns_Laue_measured_fraction_full 1.000
_diffrn_reflns_Laue_measured_fraction_max 0.992
_diffrn_reflns_limit_h_max 22
_diffrn_reflns_limit_h_min -24
_diffrn_reflns_limit_k_max 6
_diffrn_reflns_limit_k_min -6
_diffrn_reflns_limit_l_max 14
_diffrn_reflns_limit_l_min -14
_diffrn_reflns_number 53776
_diffrn_reflns_point_group_measured_fraction_full 1.000
_diffrn_reflns_point_group_measured_fraction_max 0.985
_diffrn_reflns_theta_full 67.684
_diffrn_reflns_theta_max 76.848
_diffrn_reflns_theta_min 3.780
_diffrn_source 'micro-focus sealed X-ray tube'
_diffrn_source_type 'PhotonJet (Cu) X-ray Source'
_exptl_absorpt_coefficient_mu 1.263
_exptl_absorpt_correction_T_max 1.00000
_exptl_absorpt_correction_T_min 0.57312
_exptl_absorpt_correction_type multi-scan
_exptl_absorpt_process_details
;
CrysAlisPro 1.171.41.102a (Rigaku Oxford Diffraction, 2021)
Empirical absorption correction using spherical harmonics,
implemented in SCALE3 ABSPACK scaling algorithm.
;
_exptl_crystal_colour 'translucent colourless'
_exptl_crystal_density_diffrn 1.669
_exptl_crystal_description block
_exptl_crystal_F_000 632
_exptl_crystal_size_max 0.32
_exptl_crystal_size_mid 0.28
_exptl_crystal_size_min 0.08
_refine_diff_density_max 0.223
_refine_diff_density_min -0.249
_refine_diff_density_rms 0.050
_refine_ls_abs_structure_details
;
 Flack x determined using 1106 quotients [(I+)-(I-)]/[(I+)+(I-)]
 (Parsons, Flack and Wagner, Acta Cryst. B69 (2013) 249-259).
;
_refine_ls_abs_structure_Flack -0.05(6)
_refine_ls_extinction_method none
_refine_ls_goodness_of_fit_ref 1.064
_refine_ls_hydrogen_treatment constr
_refine_ls_matrix_type full
_refine_ls_number_parameters 196
_refine_ls_number_reflns 2516
_refine_ls_number_restraints 1
_refine_ls_restrained_S_all 1.064
_refine_ls_R_factor_all 0.0288
_refine_ls_R_factor_gt 0.0288
_refine_ls_shift/su_max 0.000
_refine_ls_shift/su_mean 0.000
_refine_ls_structure_factor_coef Fsqd
_refine_ls_weighting_details 'w=1/[\s^2^(Fo^2^)+(0.0523P)^2^+0.6405P] where P=(Fo^2^+2Fc^2^)/3'
_refine_ls_weighting_scheme calc
_refine_ls_wR_factor_gt 0.0784
_refine_ls_wR_factor_ref 0.0784
_reflns_Friedel_coverage 0.789
_reflns_Friedel_fraction_full 0.999
_reflns_Friedel_fraction_max 0.976
_reflns_number_gt 2514
_reflns_number_total 2516
_reflns_threshold_expression 'I > 2\s(I)'
_cod_data_source_file d3ob00026e2.cif
_cod_data_source_block aohr-takemura-210908a_auto
_cod_depositor_comments 'Adding full bibliography for 7159231.cif.'
_cod_original_cell_volume 1206.924(9)
_cod_database_code 7159231
_shelx_shelxl_version_number 2018/3
_chemical_oxdiff_formula C20H18N10O10
_shelx_space_group_comment
;
The symmetry employed for this shelxl refinement is uniquely defined
by the following loop, which should always be used as a source of
symmetry information in preference to the above space-group names.
They are only intended as comments.
;
_diffrn_oxdiff_digest_frames
;
011a030bc60cdd29877739d307a71800eb22022670b
;
_reflns_odcompleteness_completeness 100.00
_reflns_odcompleteness_iscentric 1
_reflns_odcompleteness_theta 66.97
_olex2_refinement_description
;
1. Fixed Uiso
 At 1.2 times of:
  All C(H) groups, All C(H,H) groups, All N(H) groups
 At 1.5 times of:
  All O(H) groups, All O(H,H) groups
2.a Free rotating group:
 O7(H7A,H7B)
2.b Ternary CH refined with riding coordinates:
 C8(H8), C5(H5A), C7(H7), C6(H6A)
2.c Secondary CH2 refined with riding coordinates:
 C9(H9A,H9B)
2.d Aromatic/amide H refined with riding coordinates:
 N5(H5), N1(H1)
2.e Idealised tetrahedral OH refined as rotating group:
 O3(H3), O4(H4), O6(H6)
;
_olex2_submission_special_instructions 'No special instructions were received'
_oxdiff_exptl_absorpt_empirical_details
;
Empirical correction (ABSPACK) includes:
- Absorption correction using spherical harmonics
- Frame scaling
;
_oxdiff_exptl_absorpt_empirical_full_max 1.935
_oxdiff_exptl_absorpt_empirical_full_min 0.322

loop_
_space_group_symop_operation_xyz
'x, y, z'
'-x, y, -z'
'x+1/2, y+1/2, z'
'-x+1/2, y+1/2, -z'

loop_
_atom_site_label
_atom_site_type_symbol
_atom_site_fract_x
_atom_site_fract_y
_atom_site_fract_z
_atom_site_U_iso_or_equiv
_atom_site_adp_type
_atom_site_occupancy
_atom_site_site_symmetry_order
_atom_site_calc_flag
_atom_site_refinement_flags_posn
_atom_site_refinement_flags_adp
_atom_site_refinement_flags_occupancy
_atom_site_disorder_assembly
_atom_site_disorder_group
O3 O 0.45814(7) 0.8205(3) 0.35406(12) 0.0184(3) Uani 1 1 d . . . . .
H3 H 0.441064 0.961301 0.365550 0.028 Uiso 1 1 calc GR . . . .
O4 O 0.48767(7) 1.0007(3) 0.15367(12) 0.0201(3) Uani 1 1 d . . . . .
H4 H 0.504186 1.103186 0.110735 0.030 Uiso 1 1 calc GR . . . .
O5 O 0.58998(7) 0.4889(3) 0.28407(11) 0.0160(3) Uani 1 1 d . . . . .
O6 O 0.57711(7) 0.3076(3) 0.04249(11) 0.0192(3) Uani 1 1 d . . . . .
H6 H 0.615518 0.232231 0.057106 0.029 Uiso 1 1 calc GR . . . .
O2 O 0.58623(8) 0.2763(3) 0.57127(12) 0.0189(3) Uani 1 1 d . . . . .
O1 O 0.80195(8) 0.5373(3) 0.90014(12) 0.0233(3) Uani 1 1 d . . . . .
O7 O 0.66160(8) -0.0006(3) 0.85440(12) 0.0232(3) Uani 1 1 d . . . . .
H7A H 0.676448 -0.037329 0.925479 0.035 Uiso 1 1 d G . . . .
H7B H 0.616428 -0.018951 0.847587 0.035 Uiso 1 1 d G . . . .
N5 N 0.70902(9) 0.4274(4) 0.75988(13) 0.0168(3) Uani 1 1 d . . . . .
H5 H 0.691287 0.300246 0.793338 0.020 Uiso 1 1 calc R . . . .
N1 N 0.77706(9) 0.7417(3) 0.72475(14) 0.0166(3) Uani 1 1 d . . . . .
H1 H 0.811100 0.852539 0.731866 0.020 Uiso 1 1 calc R . . . .
N4 N 0.62462(8) 0.6119(3) 0.47425(13) 0.0140(3) Uani 1 1 d . . . . .
N3 N 0.66841(9) 0.8045(3) 0.45782(13) 0.0156(3) Uani 1 1 d . . . . .
N2 N 0.71987(9) 0.8569(3) 0.53622(13) 0.0169(3) Uani 1 1 d . . . . .
C2 C 0.72630(10) 0.7158(4) 0.63165(17) 0.0144(4) Uani 1 1 d . . . . .
C3 C 0.68414(10) 0.5209(4) 0.65311(15) 0.0144(4) Uani 1 1 d . . . . .
C8 C 0.54892(10) 0.6014(4) 0.18513(15) 0.0144(4) Uani 1 1 d . . . . .
H8 H 0.501418 0.523145 0.171800 0.017 Uiso 1 1 calc R . . . .
C4 C 0.62774(10) 0.4491(4) 0.56910(16) 0.0141(4) Uani 1 1 d . . . . .
C5 C 0.56523(10) 0.5933(4) 0.38286(16) 0.0136(4) Uani 1 1 d . . . . .
H5A H 0.529433 0.478514 0.407773 0.016 Uiso 1 1 calc R . . . .
C1 C 0.76601(10) 0.5658(4) 0.80514(16) 0.0171(4) Uani 1 1 d . . . . .
C7 C 0.54292(10) 0.8742(4) 0.22155(15) 0.0145(4) Uani 1 1 d . . . . .
H7 H 0.588070 0.963501 0.218210 0.017 Uiso 1 1 calc R . . . .
C9 C 0.58534(10) 0.5613(4) 0.08178(16) 0.0168(4) Uani 1 1 d . . . . .
H9A H 0.565464 0.676306 0.019805 0.020 Uiso 1 1 calc R . . . .
H9B H 0.635736 0.599999 0.101816 0.020 Uiso 1 1 calc R . . . .
C6 C 0.53041(10) 0.8470(4) 0.34698(15) 0.0146(4) Uani 1 1 d . . . . .
H6A H 0.551955 0.987618 0.395707 0.018 Uiso 1 1 calc R . . . .

loop_
_atom_site_aniso_label
_atom_site_aniso_U_11
_atom_site_aniso_U_22
_atom_site_aniso_U_33
_atom_site_aniso_U_23
_atom_site_aniso_U_13
_atom_site_aniso_U_12
O3 0.0154(7) 0.0178(7) 0.0229(7) 0.0010(6) 0.0056(5) 0.0038(6)
O4 0.0194(7) 0.0207(7) 0.0194(7) 0.0074(6) 0.0002(5) 0.0039(6)
O5 0.0185(6) 0.0172(7) 0.0116(6) -0.0003(5) 0.0000(5) 0.0064(5)
O6 0.0175(7) 0.0204(7) 0.0191(6) -0.0056(6) 0.0003(5) 0.0024(6)
O2 0.0190(7) 0.0164(7) 0.0201(6) 0.0028(5) -0.0015(5) -0.0053(5)
O1 0.0199(7) 0.0311(8) 0.0166(6) 0.0031(6) -0.0049(5) -0.0046(7)
O7 0.0217(7) 0.0289(8) 0.0190(7) 0.0027(6) 0.0029(5) -0.0032(6)
N5 0.0152(8) 0.0206(8) 0.0138(7) 0.0032(6) -0.0011(6) -0.0021(7)
N1 0.0125(7) 0.0200(8) 0.0163(7) -0.0007(6) -0.0008(6) -0.0040(6)
N4 0.0124(8) 0.0163(8) 0.0130(7) 0.0005(6) 0.0011(6) -0.0015(6)
N3 0.0148(7) 0.0164(8) 0.0155(7) 0.0018(6) 0.0019(6) -0.0030(7)
N2 0.0151(8) 0.0187(8) 0.0167(7) 0.0007(7) 0.0018(6) -0.0030(6)
C2 0.0108(8) 0.0172(9) 0.0149(8) -0.0024(7) 0.0009(7) -0.0004(7)
C3 0.0137(8) 0.0156(8) 0.0136(8) -0.0003(7) 0.0010(7) 0.0010(7)
C8 0.0135(8) 0.0158(9) 0.0131(8) 0.0019(7) -0.0008(6) 0.0024(7)
C4 0.0130(9) 0.0157(9) 0.0134(8) 0.0004(7) 0.0014(6) 0.0017(7)
C5 0.0127(8) 0.0150(9) 0.0125(8) -0.0008(7) -0.0004(6) 0.0026(7)
C1 0.0143(8) 0.0213(10) 0.0156(8) -0.0017(7) 0.0012(7) 0.0009(8)
C7 0.0134(8) 0.0150(9) 0.0145(8) 0.0011(7) -0.0002(6) 0.0009(7)
C9 0.0182(9) 0.0177(10) 0.0144(8) -0.0005(7) 0.0016(6) -0.0006(8)
C6 0.0142(9) 0.0145(8) 0.0146(8) -0.0002(7) 0.0006(6) 0.0005(7)

loop_
_atom_type_symbol
_atom_type_description
_atom_type_scat_dispersion_real
_atom_type_scat_dispersion_imag
_atom_type_scat_source
C C 0.0181 0.0091 'International Tables Vol C Tables 4.2.6.8 and 6.1.1.4'
H H 0.0000 0.0000 'International Tables Vol C Tables 4.2.6.8 and 6.1.1.4'
N N 0.0311 0.0180 'International Tables Vol C Tables 4.2.6.8 and 6.1.1.4'
O O 0.0492 0.0322 'International Tables Vol C Tables 4.2.6.8 and 6.1.1.4'

loop_
_geom_angle_atom_site_label_1
_geom_angle_atom_site_label_2
_geom_angle_atom_site_label_3
_geom_angle
_geom_angle_site_symmetry_1
_geom_angle_site_symmetry_3
_geom_angle_publ_flag
C5 O5 C8 106.72(13) . . ?
C1 N5 C3 108.45(17) . . ?
C2 N1 C1 108.74(16) . . ?
N3 N4 C4 128.39(15) . . ?
N3 N4 C5 112.52(15) . . ?
C4 N4 C5 118.92(16) . . ?
N2 N3 N4 119.47(16) . . ?
N3 N2 C2 116.66(17) . . ?
N2 C2 N1 125.75(18) . . ?
N2 C2 C3 126.56(18) . . ?
C3 C2 N1 107.69(17) . . ?
N5 C3 C4 132.44(19) . . ?
C2 C3 N5 107.91(17) . . ?
C2 C3 C4 119.63(17) . . ?
O5 C8 C7 102.93(14) . . ?
O5 C8 C9 109.26(15) . . ?
C9 C8 C7 115.21(16) . . ?
O2 C4 N4 121.81(17) . . ?
O2 C4 C3 128.95(18) . . ?
N4 C4 C3 109.24(17) . . ?
O5 C5 N4 108.00(14) . . ?
O5 C5 C6 107.49(14) . . ?
N4 C5 C6 114.06(16) . . ?
O1 C1 N5 126.9(2) . . ?
O1 C1 N1 125.92(19) . . ?
N5 C1 N1 107.19(16) . . ?
O4 C7 C8 112.24(15) . . ?
O4 C7 C6 112.37(15) . . ?
C8 C7 C6 102.08(14) . . ?
O6 C9 C8 110.67(16) . . ?
O3 C6 C5 106.85(15) . . ?
O3 C6 C7 111.00(14) . . ?
C7 C6 C5 102.94(14) . . ?

loop_
_geom_bond_atom_site_label_1
_geom_bond_atom_site_label_2
_geom_bond_distance
_geom_bond_site_symmetry_2
_geom_bond_publ_flag
O3 C6 1.418(2) . ?
O4 C7 1.411(2) . ?
O5 C8 1.445(2) . ?
O5 C5 1.437(2) . ?
O6 C9 1.434(3) . ?
O2 C4 1.226(2) . ?
O1 C1 1.241(2) . ?
N5 C3 1.377(2) . ?
N5 C1 1.369(3) . ?
N1 C2 1.371(2) . ?
N1 C1 1.375(3) . ?
N4 N3 1.364(2) . ?
N4 C4 1.413(2) . ?
N4 C5 1.461(2) . ?
N3 N2 1.288(2) . ?
N2 C2 1.347(3) . ?
C2 C3 1.368(3) . ?
C3 C4 1.417(2) . ?
C8 C7 1.529(3) . ?
C8 C9 1.510(3) . ?
C5 C6 1.545(3) . ?
C7 C6 1.543(2) . ?
